data_7122696
loop_
_publ_author_name
'Xie, Lihua'
'Dong, Shunxi'
'Zhang, Qian'
'Feng, Xiaoming'
'Liu, Xiaohua'

_publ_section_title
;
 Asymmetric construction of dihydrobenzofuran-2,5-dione derivatives via
 desymmetrization of p-quinols with azlactones
;
_journal_name_full 'Chemical Communications'
_journal_paper_doi 10.1039/C8CC08985J
_journal_year 2018
_chemical_absolute_configuration ad
_chemical_formula_sum 'C23 H18 F3 N O5'
_chemical_formula_weight 445.38
_space_group_crystal_system orthorhombic
_space_group_IT_number 19
_space_group_name_Hall 'P 2ac 2ab'
_space_group_name_H-M_alt 'P 21 21 21'
_symmetry_space_group_name_Hall 'P 2ac 2ab'
_symmetry_space_group_name_H-M 'P 21 21 21'
_atom_sites_solution_hydrogens mixed
_audit_creation_method SHELXL-2016/6
_audit_update_record
;
2018-11-08 deposited with the CCDC.
2018-11-13 downloaded from the CCDC.
;
_cell_angle_alpha 90
_cell_angle_beta 90
_cell_angle_gamma 90
_cell_formula_units_Z 4
_cell_length_a 6.88270(10)
_cell_length_b 7.78810(10)
_cell_length_c 36.9400(5)
_cell_measurement_reflns_used 9922
_cell_measurement_temperature 170(2)
_cell_measurement_theta_max 65.08
_cell_measurement_theta_min 5.68
_cell_volume 1980.10(5)
_computing_cell_refinement 'Bruker SAINT'
_computing_data_collection 'Bruker APEX2'
_computing_data_reduction 'Bruker SAINT'
_computing_molecular_graphics 'Bruker SHELXTL'
_computing_publication_material 'Bruker SHELXTL'
_computing_structure_refinement 'SHELXL-2016/6 (Sheldrick, 2016)'
_computing_structure_solution 'SHELXT 2014/5 (Sheldrick, 2014)'
_diffrn_ambient_temperature 170(2)
_diffrn_measured_fraction_theta_full 0.995
_diffrn_measured_fraction_theta_max 0.995
_diffrn_measurement_device_type 'BRUKER D8 VENTURE PHOTON II'
_diffrn_radiation_type CuK\a
_diffrn_radiation_wavelength 1.54178
_diffrn_reflns_av_R_equivalents 0.0253
_diffrn_reflns_av_unetI/netI 0.0237
_diffrn_reflns_Laue_measured_fraction_full 0.995
_diffrn_reflns_Laue_measured_fraction_max 0.995
_diffrn_reflns_limit_h_max 6
_diffrn_reflns_limit_h_min -8
_diffrn_reflns_limit_k_max 9
_diffrn_reflns_limit_k_min -9
_diffrn_reflns_limit_l_max 40
_diffrn_reflns_limit_l_min -43
_diffrn_reflns_number 11571
_diffrn_reflns_point_group_measured_fraction_full 0.995
_diffrn_reflns_point_group_measured_fraction_max 0.995
_diffrn_reflns_theta_full 65.077
_diffrn_reflns_theta_max 65.077
_diffrn_reflns_theta_min 5.806
_exptl_absorpt_coefficient_mu 1.064
_exptl_absorpt_correction_T_max 0.7526
_exptl_absorpt_correction_T_min 0.6355
_exptl_absorpt_correction_type multi-scan
_exptl_absorpt_process_details
;
 SADABS 2016/2: Krause, L., Herbst-Irmer, R., Sheldrick G.M. & Stalke D.,
 J. Appl. Cryst. 48 (2015) 3-10
;
_exptl_crystal_colour colourless
_exptl_crystal_density_diffrn 1.494
_exptl_crystal_description BAR
_exptl_crystal_F_000 920
_exptl_crystal_size_max 0.360
_exptl_crystal_size_mid 0.110
_exptl_crystal_size_min 0.110
_refine_diff_density_max 0.146
_refine_diff_density_min -0.156
_refine_diff_density_rms 0.033
_refine_ls_abs_structure_details
;
 Flack x determined using 1347 quotients [(I+)-(I-)]/[(I+)+(I-)]
 (Parsons, Flack and Wagner, Acta Cryst. B69 (2013) 249-259).
;
_refine_ls_abs_structure_Flack 0.03(3)
_refine_ls_extinction_method none
_refine_ls_goodness_of_fit_ref 1.049
_refine_ls_hydrogen_treatment mixed
_refine_ls_matrix_type full
_refine_ls_number_parameters 293
_refine_ls_number_reflns 3355
_refine_ls_number_restraints 0
_refine_ls_restrained_S_all 1.049
_refine_ls_R_factor_all 0.0240
_refine_ls_R_factor_gt 0.0237
_refine_ls_shift/su_max 0.000
_refine_ls_shift/su_mean 0.000
_refine_ls_structure_factor_coef Fsqd
_refine_ls_weighting_details 'w=1/[\s^2^(Fo^2^)+(0.0310P)^2^+0.3233P] where P=(Fo^2^+2Fc^2^)/3'
_refine_ls_weighting_scheme calc
_refine_ls_wR_factor_gt 0.0597
_refine_ls_wR_factor_ref 0.0599
_reflns_Friedel_coverage 0.688
_reflns_Friedel_fraction_full 0.995
_reflns_Friedel_fraction_max 0.995
_reflns_number_gt 3317
_reflns_number_total 3355
_reflns_threshold_expression 'I > 2\s(I)'
_cod_data_source_file c8cc08985j2.cif
_cod_data_source_block cu_2018626_XLH_01_0m_a_a
_cod_depositor_comments
;
The following automatic conversions were performed:

'_exptl_absorpt_correction_type' value 'Multi-Scan' changed to
'multi-scan' according to
/home/data/users/saulius/crontab/automatic-downloads/rss-feeds/RSC/lib/dictionaries/cif_core.dic
dictionary named 'cif_core.dic' version 2.4.2 from 2011-04-26.

Automatic conversion script
Id: cif_fix_values 4973 2017-02-22 13:04:09Z antanas 
;
_cod_database_code 7122696
_shelx_shelxl_version_number 2016/6
_shelx_space_group_comment
;
The symmetry employed for this shelxl refinement is uniquely defined
by the following loop, which should always be used as a source of
symmetry information in preference to the above space-group names.
They are only intended as comments.
;
_shelx_estimated_absorpt_t_min 0.701
_shelx_estimated_absorpt_t_max 0.892

loop_
_space_group_symop_operation_xyz
'x, y, z'
'-x+1/2, -y, z+1/2'
'-x, y+1/2, -z+1/2'
'x+1/2, -y+1/2, -z'

loop_
_atom_site_label
_atom_site_type_symbol
_atom_site_fract_x
_atom_site_fract_y
_atom_site_fract_z
_atom_site_U_iso_or_equiv
_atom_site_adp_type
_atom_site_occupancy
_atom_site_site_symmetry_order
_atom_site_calc_flag
_atom_site_refinement_flags_posn
_atom_site_refinement_flags_adp
F001 F 0.29333(19) 0.79074(14) 0.45842(3) 0.0405(3) Uani 1 1 d . .
H1 H 0.657(3) 0.655(3) 0.3395(6) 0.029(5) Uiso 1 1 d . .
F002 F 0.4211(2) 0.59716(16) 0.49256(3) 0.0427(3) Uani 1 1 d . .
F003 F 0.11559(19) 0.58969(16) 0.48035(3) 0.0469(3) Uani 1 1 d . .
O004 O 0.18338(16) 0.53526(16) 0.40797(3) 0.0253(3) Uani 1 1 d . .
O005 O 0.38749(17) 0.19667(15) 0.42244(3) 0.0261(3) Uani 1 1 d . .
O006 O 0.40346(19) 0.34119(16) 0.34148(3) 0.0308(3) Uani 1 1 d . .
O007 O 0.13946(18) 0.63386(17) 0.35204(4) 0.0327(3) Uani 1 1 d . .
O008 O 0.82847(19) 0.30389(19) 0.46648(4) 0.0374(3) Uani 1 1 d . .
N009 N 0.5697(2) 0.58884(19) 0.34744(4) 0.0217(3) Uani 1 1 d . .
C00A C 0.5279(2) 0.4393(2) 0.33004(4) 0.0231(3) Uani 1 1 d . .
C00B C 0.6695(2) 0.9273(2) 0.37566(5) 0.0223(3) Uani 1 1 d . .
C00C C 0.3363(2) 0.5094(2) 0.43361(5) 0.0213(3) Uani 1 1 d . .
C00D C 0.6912(3) 0.3181(2) 0.44637(4) 0.0249(4) Uani 1 1 d . .
C00E C 0.5039(3) 0.2291(2) 0.45425(4) 0.0254(4) Uani 1 1 d . .
H00E H 0.501974 0.141804 0.474102 0.030 Uiso 1 1 calc R U
C00F C 0.6376(3) 0.4078(2) 0.29571(4) 0.0246(3) Uani 1 1 d . .
C00G C 0.2479(2) 0.6031(2) 0.37612(5) 0.0235(4) Uani 1 1 d . .
C00H C 0.6872(2) 0.4248(2) 0.41239(5) 0.0239(3) Uani 1 1 d . .
H00A H 0.658306 0.350489 0.391330 0.029 Uiso 1 1 calc R U
H00B H 0.816086 0.478172 0.408508 0.029 Uiso 1 1 calc R U
C00I C 0.4650(2) 0.6480(2) 0.37893(4) 0.0205(3) Uani 1 1 d . .
C00J C 0.3243(2) 0.3252(2) 0.44691(4) 0.0233(3) Uani 1 1 d . .
H00J H 0.209423 0.295762 0.462284 0.028 Uiso 1 1 calc R U
C00K C 0.7933(3) 0.9430(2) 0.40528(5) 0.0265(4) Uani 1 1 d . .
H00K H 0.754963 0.897909 0.428080 0.032 Uiso 1 1 calc R U
C00L C 0.4699(2) 0.8478(2) 0.37890(5) 0.0225(3) Uani 1 1 d . .
H00C H 0.389123 0.889412 0.358539 0.027 Uiso 1 1 calc R U
H00D H 0.409394 0.889187 0.401591 0.027 Uiso 1 1 calc R U
C00M C 0.5309(2) 0.5662(2) 0.41551(4) 0.0200(3) Uani 1 1 d . .
H00M H 0.586717 0.660425 0.430687 0.024 Uiso 1 1 calc R U
C00N C 0.2904(3) 0.6233(2) 0.46644(5) 0.0302(4) Uani 1 1 d . .
C00O C 0.5498(3) 0.3060(2) 0.26939(5) 0.0328(4) Uani 1 1 d . .
H00O H 0.426428 0.255614 0.273889 0.039 Uiso 1 1 calc R U
C00P C 0.7293(3) 0.9957(2) 0.34264(5) 0.0295(4) Uani 1 1 d . .
H00P H 0.647324 0.985801 0.322055 0.035 Uiso 1 1 calc R U
C00Q C 0.9136(3) 0.4457(3) 0.25643(6) 0.0408(5) Uani 1 1 d . .
H00Q H 1.039036 0.492236 0.252092 0.049 Uiso 1 1 calc R U
C00R C 0.8213(3) 0.4759(3) 0.28922(5) 0.0318(4) Uani 1 1 d . .
H00R H 0.883674 0.543082 0.307272 0.038 Uiso 1 1 calc R U
C00S C 1.0295(3) 1.0925(2) 0.36902(6) 0.0352(4) Uani 1 1 d . .
H00S H 1.151354 1.148818 0.366820 0.042 Uiso 1 1 calc R U
C00T C 0.9075(3) 1.0783(2) 0.33947(5) 0.0343(4) Uani 1 1 d . .
H00T H 0.945647 1.125232 0.316827 0.041 Uiso 1 1 calc R U
C00U C 0.9720(3) 1.0238(2) 0.40187(6) 0.0321(4) Uani 1 1 d . .
H00U H 1.055615 1.032074 0.422256 0.038 Uiso 1 1 calc R U
C00V C 0.6424(4) 0.2786(3) 0.23670(5) 0.0417(5) Uani 1 1 d . .
H00V H 0.580977 0.211051 0.218593 0.050 Uiso 1 1 calc R U
C00W C 0.8236(4) 0.3485(3) 0.23013(5) 0.0425(5) Uani 1 1 d . .
H00W H 0.885960 0.329561 0.207544 0.051 Uiso 1 1 calc R U

loop_
_atom_site_aniso_label
_atom_site_aniso_U_11
_atom_site_aniso_U_22
_atom_site_aniso_U_33
_atom_site_aniso_U_23
_atom_site_aniso_U_13
_atom_site_aniso_U_12
F001 0.0555(7) 0.0224(5) 0.0436(6) -0.0053(5) 0.0165(5) 0.0001(5)
F002 0.0634(8) 0.0405(6) 0.0242(5) -0.0073(5) -0.0020(5) -0.0048(6)
F003 0.0480(7) 0.0387(6) 0.0538(7) -0.0095(5) 0.0317(6) -0.0041(6)
O004 0.0163(5) 0.0305(6) 0.0293(6) 0.0023(5) 0.0001(5) -0.0021(5)
O005 0.0244(6) 0.0228(6) 0.0312(6) -0.0057(5) -0.0020(5) -0.0012(5)
O006 0.0335(7) 0.0277(6) 0.0313(6) -0.0005(5) 0.0014(5) -0.0103(6)
O007 0.0250(6) 0.0374(7) 0.0357(7) 0.0039(6) -0.0102(5) -0.0038(5)
O008 0.0310(7) 0.0475(8) 0.0337(7) 0.0060(6) -0.0117(6) -0.0006(6)
N009 0.0240(7) 0.0216(7) 0.0195(6) 0.0002(5) 0.0021(5) -0.0047(6)
C00A 0.0263(8) 0.0225(8) 0.0205(8) 0.0014(7) -0.0047(7) -0.0016(7)
C00B 0.0227(8) 0.0148(7) 0.0295(8) -0.0008(6) 0.0017(7) 0.0010(6)
C00C 0.0186(7) 0.0222(8) 0.0229(8) -0.0022(6) 0.0013(7) -0.0019(6)
C00D 0.0245(8) 0.0258(9) 0.0242(8) -0.0020(7) -0.0023(7) 0.0018(7)
C00E 0.0297(9) 0.0254(8) 0.0212(8) 0.0009(6) -0.0007(7) -0.0004(7)
C00F 0.0304(9) 0.0209(8) 0.0226(8) -0.0002(7) -0.0030(7) 0.0003(7)
C00G 0.0227(8) 0.0192(8) 0.0285(9) -0.0015(7) -0.0023(7) -0.0020(7)
C00H 0.0181(7) 0.0279(9) 0.0257(8) 0.0032(7) 0.0007(6) 0.0001(7)
C00I 0.0198(8) 0.0213(8) 0.0204(8) -0.0010(6) -0.0010(6) -0.0017(7)
C00J 0.0230(8) 0.0238(8) 0.0233(8) -0.0013(7) 0.0037(6) -0.0051(7)
C00K 0.0282(9) 0.0212(8) 0.0302(9) 0.0006(7) -0.0001(7) -0.0030(7)
C00L 0.0198(8) 0.0203(8) 0.0273(8) 0.0007(6) -0.0006(6) 0.0000(7)
C00M 0.0198(7) 0.0201(7) 0.0200(7) -0.0014(6) 0.0005(6) -0.0036(6)
C00N 0.0353(10) 0.0241(9) 0.0311(9) -0.0023(8) 0.0109(8) -0.0033(7)
C00O 0.0393(10) 0.0306(10) 0.0286(9) -0.0051(8) -0.0037(8) -0.0069(9)
C00P 0.0328(9) 0.0242(9) 0.0314(9) 0.0028(7) 0.0015(8) -0.0005(7)
C00Q 0.0416(11) 0.0422(11) 0.0385(10) -0.0072(9) 0.0127(9) -0.0065(10)
C00R 0.0338(9) 0.0341(10) 0.0274(9) -0.0070(8) 0.0013(8) -0.0047(8)
C00S 0.0231(8) 0.0233(8) 0.0593(12) 0.0006(8) 0.0077(8) -0.0028(7)
C00T 0.0358(10) 0.0254(9) 0.0417(10) 0.0061(8) 0.0136(9) -0.0004(8)
C00U 0.0245(8) 0.0268(9) 0.0448(11) -0.0011(8) -0.0048(8) -0.0028(7)
C00V 0.0628(14) 0.0358(10) 0.0265(9) -0.0105(8) -0.0040(9) -0.0078(11)
C00W 0.0620(14) 0.0378(11) 0.0276(10) -0.0072(8) 0.0122(9) -0.0017(11)

loop_
_atom_type_symbol
_atom_type_description
_atom_type_scat_dispersion_real
_atom_type_scat_dispersion_imag
_atom_type_scat_source
C C 0.0181 0.0091 'International Tables Vol C Tables 4.2.6.8 and 6.1.1.4'
H H 0.0000 0.0000 'International Tables Vol C Tables 4.2.6.8 and 6.1.1.4'
F F 0.0727 0.0534 'International Tables Vol C Tables 4.2.6.8 and 6.1.1.4'
N N 0.0311 0.0180 'International Tables Vol C Tables 4.2.6.8 and 6.1.1.4'
O O 0.0492 0.0322 'International Tables Vol C Tables 4.2.6.8 and 6.1.1.4'

loop_
_geom_angle_atom_site_label_1
_geom_angle_atom_site_label_2
_geom_angle_atom_site_label_3
_geom_angle
C00G O004 C00C 112.70(12)
C00J O005 C00E 61.82(11)
C00A N009 C00I 123.23(15)
C00A N009 H1 120.4(15)
C00I N009 H1 116.4(15)
O006 C00A N009 121.32(16)
O006 C00A C00F 122.91(15)
N009 C00A C00F 115.73(15)
C00K C00B C00P 118.28(16)
C00K C00B C00L 122.00(15)
C00P C00B C00L 119.64(15)
O004 C00C C00J 107.88(13)
O004 C00C C00N 106.86(14)
C00J C00C C00N 106.21(13)
O004 C00C C00M 107.93(12)
C00J C00C C00M 116.96(14)
C00N C00C C00M 110.56(13)
O008 C00D C00E 120.89(16)
O008 C00D C00H 125.32(17)
C00E C00D C00H 113.78(14)
O005 C00E C00J 58.17(10)
O005 C00E C00D 113.67(13)
C00J C00E C00D 116.99(14)
O005 C00E H00E 118.1
C00J C00E H00E 118.1
C00D C00E H00E 118.1
C00O C00F C00R 119.41(17)
C00O C00F C00A 117.80(16)
C00R C00F C00A 122.79(15)
O007 C00G O004 121.34(15)
O007 C00G C00I 128.07(16)
O004 C00G C00I 110.25(14)
C00D C00H C00M 110.13(13)
C00D C00H H00A 109.6
C00M C00H H00A 109.6
C00D C00H H00B 109.6
C00M C00H H00B 109.6
H00A C00H H00B 108.1
N009 C00I C00G 110.97(13)
N009 C00I C00L 107.91(14)
C00G C00I C00L 104.36(13)
N009 C00I C00M 114.99(13)
C00G C00I C00M 104.37(13)
C00L C00I C00M 113.71(13)
O005 C00J C00E 60.01(11)
O005 C00J C00C 116.37(13)
C00E C00J C00C 119.63(15)
O005 C00J H00J 116.3
C00E C00J H00J 116.3
C00C C00J H00J 116.3
C00U C00K C00B 120.74(17)
C00U C00K H00K 119.6
C00B C00K H00K 119.6
C00B C00L C00I 115.42(14)
C00B C00L H00C 108.4
C00I C00L H00C 108.4
C00B C00L H00D 108.4
C00I C00L H00D 108.4
H00C C00L H00D 107.5
C00H C00M C00C 115.31(13)
C00H C00M C00I 115.39(13)
C00C C00M C00I 103.72(13)
C00H C00M H00M 107.3
C00C C00M H00M 107.3
C00I C00M H00M 107.3
F003 C00N F002 107.44(15)
F003 C00N F001 106.86(16)
F002 C00N F001 107.37(15)
F003 C00N C00C 112.12(15)
F002 C00N C00C 110.12(15)
F001 C00N C00C 112.66(15)
C00V C00O C00F 119.87(19)
C00V C00O H00O 120.1
C00F C00O H00O 120.1
C00T C00P C00B 120.76(18)
C00T C00P H00P 119.6
C00B C00P H00P 119.6
C00W C00Q C00R 120.2(2)
C00W C00Q H00Q 119.9
C00R C00Q H00Q 119.9
C00Q C00R C00F 120.09(18)
C00Q C00R H00R 120.0
C00F C00R H00R 120.0
C00T C00S C00U 119.20(17)
C00T C00S H00S 120.4
C00U C00S H00S 120.4
C00S C00T C00P 120.46(17)
C00S C00T H00T 119.8
C00P C00T H00T 119.8
C00S C00U C00K 120.56(18)
C00S C00U H00U 119.7
C00K C00U H00U 119.7
C00O C00V C00W 120.56(19)
C00O C00V H00V 119.7
C00W C00V H00V 119.7
C00Q C00W C00V 119.87(19)
C00Q C00W H00W 120.1
C00V C00W H00W 120.1

loop_
_geom_bond_atom_site_label_1
_geom_bond_atom_site_label_2
_geom_bond_distance
F001 C00N 1.338(2)
F002 C00N 1.335(2)
F003 C00N 1.334(2)
O004 C00G 1.364(2)
O004 C00C 1.430(2)
O005 C00J 1.417(2)
O005 C00E 1.445(2)
O006 C00A 1.223(2)
O007 C00G 1.186(2)
O008 C00D 1.207(2)
N009 C00A 1.361(2)
N009 C00I 1.444(2)
N009 H1 0.84(2)
C00A C00F 1.496(2)
C00B C00K 1.392(2)
C00B C00P 1.393(3)
C00B C00L 1.512(2)
C00C C00J 1.519(2)
C00C C00N 1.535(2)
C00C C00M 1.561(2)
C00D C00E 1.493(2)
C00D C00H 1.506(2)
C00E C00J 1.470(3)
C00E H00E 1.0000
C00F C00O 1.392(2)
C00F C00R 1.393(3)
C00G C00I 1.538(2)
C00H C00M 1.544(2)
C00H H00A 0.9900
C00H H00B 0.9900
C00I C00L 1.556(2)
C00I C00M 1.561(2)
C00J H00J 1.0000
C00K C00U 1.387(3)
C00K H00K 0.9500
C00L H00C 0.9900
C00L H00D 0.9900
C00M H00M 1.0000
C00O C00V 1.382(3)
C00O H00O 0.9500
C00P C00T 1.389(3)
C00P H00P 0.9500
C00Q C00W 1.379(3)
C00Q C00R 1.387(3)
C00Q H00Q 0.9500
C00R H00R 0.9500
C00S C00T 1.382(3)
C00S C00U 1.384(3)
C00S H00S 0.9500
C00T H00T 0.9500
C00U H00U 0.9500
C00V C00W 1.382(3)
C00V H00V 0.9500
C00W H00W 0.9500

loop_
_geom_hbond_atom_site_label_D
_geom_hbond_atom_site_label_H
_geom_hbond_atom_site_label_A
_geom_hbond_distance_DH
_geom_hbond_distance_HA
_geom_hbond_distance_DA
_geom_hbond_angle_DHA
_geom_hbond_site_symmetry_A
C00E H00E F003 1.00 2.59 3.549(2) 161.2 4_556
C00E H00E O008 1.00 2.53 3.178(2) 121.9 4_456
C00H H00A O006 0.99 2.54 3.332(2) 136.4 .
C00H H00B O004 0.99 2.57 3.526(2) 163.0 1_655
C00J H00J O008 1.00 2.63 3.492(2) 144.8 1_455
C00L H00D F001 0.99 2.37 3.210(2) 141.7 .
C00L H00D O005 0.99 2.52 3.208(2) 126.4 1_565

loop_
_geom_torsion_atom_site_label_1
_geom_torsion_atom_site_label_2
_geom_torsion_atom_site_label_3
_geom_torsion_atom_site_label_4
_geom_torsion
C00I N009 C00A O006 -3.8(2)
C00I N009 C00A C00F 173.87(15)
C00G O004 C00C C00J -128.32(14)
C00G O004 C00C C00N 117.84(15)
C00G O004 C00C C00M -1.08(17)
C00J O005 C00E C00D -108.12(16)
O008 C00D C00E O005 -155.05(16)
C00H C00D C00E O005 25.9(2)
O008 C00D C00E C00J 139.98(17)
C00H C00D C00E C00J -39.1(2)
O006 C00A C00F C00O 25.2(2)
N009 C00A C00F C00O -152.39(16)
O006 C00A C00F C00R -154.93(18)
N009 C00A C00F C00R 27.4(2)
C00C O004 C00G O007 -179.40(16)
C00C O004 C00G C00I -5.58(18)
O008 C00D C00H C00M -118.55(19)
C00E C00D C00H C00M 60.44(19)
C00A N009 C00I C00G -36.5(2)
C00A N009 C00I C00L -150.27(15)
C00A N009 C00I C00M 81.64(19)
O007 C00G C00I N009 -52.6(2)
O004 C00G C00I N009 134.12(14)
O007 C00G C00I C00L 63.4(2)
O004 C00G C00I C00L -109.90(15)
O007 C00G C00I C00M -177.00(17)
O004 C00G C00I C00M 9.71(17)
C00E O005 C00J C00C 110.55(17)
C00D C00E C00J O005 102.37(15)
O005 C00E C00J C00C -105.17(16)
C00D C00E C00J C00C -2.8(2)
O004 C00C C00J O005 74.12(17)
C00N C00C C00J O005 -171.60(14)
C00M C00C C00J O005 -47.7(2)
O004 C00C C00J C00E 143.03(15)
C00N C00C C00J C00E -102.69(17)
C00M C00C C00J C00E 21.2(2)
C00P C00B C00K C00U -0.4(3)
C00L C00B C00K C00U -176.94(16)
C00K C00B C00L C00I -80.5(2)
C00P C00B C00L C00I 103.05(18)
N009 C00I C00L C00B -52.88(19)
C00G C00I C00L C00B -170.97(14)
C00M C00I C00L C00B 75.93(18)
C00D C00H C00M C00C -40.53(19)
C00D C00H C00M C00I -161.52(14)
O004 C00C C00M C00H -120.17(14)
C00J C00C C00M C00H 1.6(2)
C00N C00C C00M C00H 123.28(16)
O004 C00C C00M C00I 6.96(16)
C00J C00C C00M C00I 128.74(14)
C00N C00C C00M C00I -109.58(15)
N009 C00I C00M C00H -4.3(2)
C00G C00I C00M C00H 117.46(15)
C00L C00I C00M C00H -129.45(15)
N009 C00I C00M C00C -131.42(14)
C00G C00I C00M C00C -9.62(16)
C00L C00I C00M C00C 103.47(15)
O004 C00C C00N F003 56.42(19)
C00J C00C C00N F003 -58.55(19)
C00M C00C C00N F003 173.63(14)
O004 C00C C00N F002 175.99(13)
C00J C00C C00N F002 61.02(17)
C00M C00C C00N F002 -66.80(17)
O004 C00C C00N F001 -64.17(19)
C00J C00C C00N F001 -179.15(15)
C00M C00C C00N F001 53.0(2)
C00R C00F C00O C00V -2.2(3)
C00A C00F C00O C00V 177.60(18)
C00K C00B C00P C00T -0.3(3)
C00L C00B C00P C00T 176.28(16)
C00W C00Q C00R C00F 0.1(3)
C00O C00F C00R C00Q 1.6(3)
C00A C00F C00R C00Q -178.28(18)
C00U C00S C00T C00P -0.1(3)
C00B C00P C00T C00S 0.6(3)
C00T C00S C00U C00K -0.6(3)
C00B C00K C00U C00S 0.9(3)
C00F C00O C00V C00W 1.3(3)
C00R C00Q C00W C00V -1.1(4)
C00O C00V C00W C00Q 0.4(3)
